data_7246377
loop_
_publ_author_name
'Kolesnik, Irina A.'
'Potkin, Vladimir I.'
'Grigoriev, Mikhail S.'
'Novikov, Anton P.'
'Gomila, Rosa M.'
'Podrezova, Alexandra G.'
'Brazhkin, Vadim V.'
'Zubkov, Fedor I.'
'Frontera, Antonio'

_publ_section_title
;
 Synthesis, X-ray characterization and DFT calculations of a series of
 3-substituted 4,5-dichloroisothiazoles
;
_journal_issue 13
_journal_name_full CrystEngComm
_journal_page_first 1976
_journal_page_last 1985
_journal_paper_doi 10.1039/D3CE00112A
_journal_volume 25
_journal_year 2023
_chemical_formula_sum 'C13 H11 Cl2 N3 O3 S'
_chemical_formula_weight 360.21
_space_group_crystal_system triclinic
_space_group_IT_number 2
_space_group_name_Hall '-P 1'
_space_group_name_H-M_alt 'P -1'
_atom_sites_solution_hydrogens mixed
_audit_creation_method SHELXL-2018/3
_audit_update_record
;
2023-01-18 deposited with the CCDC.	2023-02-28 downloaded from the CCDC.
;
_cell_angle_alpha 83.566(6)
_cell_angle_beta 83.963(6)
_cell_angle_gamma 88.682(6)
_cell_formula_units_Z 2
_cell_length_a 7.5420(14)
_cell_length_b 8.8365(16)
_cell_length_c 11.384(2)
_cell_measurement_reflns_used 1717
_cell_measurement_temperature 100(2)
_cell_measurement_theta_max 27.12
_cell_measurement_theta_min 2.32
_cell_volume 749.7(2)
_computing_structure_refinement 'SHELXL-2018/3 (Sheldrick, 2018)'
_diffrn_ambient_temperature 100(2)
_diffrn_measured_fraction_theta_full 0.977
_diffrn_measured_fraction_theta_max 0.972
_diffrn_measurement_device_type 'Bruker KAPPA APEX II area-detector diffractometer'
_diffrn_radiation_type MoK\a
_diffrn_radiation_wavelength 0.71073
_diffrn_reflns_av_R_equivalents 0.0823
_diffrn_reflns_av_unetI/netI 0.1054
_diffrn_reflns_Laue_measured_fraction_full 0.977
_diffrn_reflns_Laue_measured_fraction_max 0.972
_diffrn_reflns_limit_h_max 10
_diffrn_reflns_limit_h_min -10
_diffrn_reflns_limit_k_max 12
_diffrn_reflns_limit_k_min -12
_diffrn_reflns_limit_l_max 16
_diffrn_reflns_limit_l_min -15
_diffrn_reflns_number 13476
_diffrn_reflns_point_group_measured_fraction_full 0.977
_diffrn_reflns_point_group_measured_fraction_max 0.972
_diffrn_reflns_theta_full 25.242
_diffrn_reflns_theta_max 29.993
_diffrn_reflns_theta_min 4.081
_exptl_absorpt_coefficient_mu 0.587
_exptl_absorpt_correction_T_max 1.0000
_exptl_absorpt_correction_T_min 0.8524
_exptl_absorpt_correction_type multi-scan
_exptl_absorpt_process_details
;
 SADABS 2016/2: Krause, L., Herbst-Irmer, R., Sheldrick G.M. & Stalke D.,
 J. Appl. Cryst. 48 (2015) 3-10
;
_exptl_crystal_colour colourless
_exptl_crystal_density_diffrn 1.596
_exptl_crystal_description fragment
_exptl_crystal_F_000 368
_exptl_crystal_size_max 0.260
_exptl_crystal_size_mid 0.140
_exptl_crystal_size_min 0.060
_refine_diff_density_max 0.583
_refine_diff_density_min -0.644
_refine_diff_density_rms 0.107
_refine_ls_extinction_method none
_refine_ls_goodness_of_fit_ref 0.993
_refine_ls_hydrogen_treatment mixed
_refine_ls_matrix_type full
_refine_ls_number_parameters 207
_refine_ls_number_reflns 4251
_refine_ls_number_restraints 0
_refine_ls_restrained_S_all 0.993
_refine_ls_R_factor_all 0.1077
_refine_ls_R_factor_gt 0.0527
_refine_ls_shift/su_max 0.000
_refine_ls_shift/su_mean 0.000
_refine_ls_structure_factor_coef Fsqd
_refine_ls_weighting_details 'w=1/[\s^2^(Fo^2^)+(0.0448P)^2^] where P=(Fo^2^+2Fc^2^)/3'
_refine_ls_weighting_scheme calc
_refine_ls_wR_factor_gt 0.1013
_refine_ls_wR_factor_ref 0.1207
_reflns_Friedel_coverage 0.000
_reflns_number_gt 2571
_reflns_number_total 4251
_reflns_threshold_expression 'I > 2\s(I)'
_cod_data_source_file d3ce00112a2.cif
_cod_data_source_block I625
_cod_depositor_comments 'Adding full bibliography for 7246372--7246377.cif.'
_cod_database_code 7246377
_shelx_shelxl_version_number 2018/3
_shelx_space_group_comment
;
The symmetry employed for this shelxl refinement is uniquely defined
by the following loop, which should always be used as a source of
symmetry information in preference to the above space-group names.
They are only intended as comments.
;
_shelx_estimated_absorpt_t_min 0.862
_shelx_estimated_absorpt_t_max 0.966

loop_
_space_group_symop_operation_xyz
'x, y, z'
'-x, -y, -z'

loop_
_atom_site_label
_atom_site_type_symbol
_atom_site_fract_x
_atom_site_fract_y
_atom_site_fract_z
_atom_site_U_iso_or_equiv
_atom_site_adp_type
_atom_site_occupancy
_atom_site_site_symmetry_order
_atom_site_calc_flag
_atom_site_refinement_flags_posn
_atom_site_refinement_flags_adp
_atom_site_refinement_flags_occupancy
_atom_site_disorder_assembly
_atom_site_disorder_group
Cl1 Cl 0.20356(10) 0.86381(9) 0.55508(6) 0.02148(18) Uani 1 1 d . . . . .
Cl2 Cl 0.56383(10) 0.81026(9) 0.36799(5) 0.02074(18) Uani 1 1 d . . . . .
S1 S 0.66826(10) 0.59797(9) 0.57638(6) 0.01878(18) Uani 1 1 d . . . . .
O1 O 0.2866(2) 0.4984(2) 1.03854(15) 0.0151(4) Uani 1 1 d . . . . .
O2 O 0.0763(3) 0.4864(2) 0.66254(16) 0.0225(5) Uani 1 1 d . . . . .
O3 O 0.0381(3) 0.2801(2) 0.79650(15) 0.0178(4) Uani 1 1 d . . . . .
N1 N 0.5359(3) 0.5696(3) 0.70252(19) 0.0165(5) Uani 1 1 d . . . . .
N2 N 0.4047(3) 0.6941(3) 1.1056(2) 0.0159(5) Uani 1 1 d . . . . .
H2A H 0.449(4) 0.781(4) 1.103(3) 0.019 Uiso 1 1 d . U . . .
H2B H 0.416(4) 0.625(4) 1.167(3) 0.019 Uiso 1 1 d . U . . .
N3 N 0.4285(3) 1.0008(3) 0.86925(19) 0.0193(5) Uani 1 1 d . . . . .
C2 C 0.3399(3) 0.6454(3) 1.0119(2) 0.0135(6) Uani 1 1 d . . . . .
C3 C 0.3214(4) 0.7243(3) 0.9044(2) 0.0137(6) Uani 1 1 d . . . . .
C4 C 0.2500(4) 0.6513(3) 0.8043(2) 0.0132(6) Uani 1 1 d . . . . .
H4A H 0.145261 0.713343 0.779011 0.016 Uiso 1 1 calc R U . . .
C5 C 0.1858(3) 0.4923(3) 0.8485(2) 0.0131(6) Uani 1 1 d . . . . .
C6 C 0.2074(3) 0.4246(3) 0.9572(2) 0.0136(6) Uani 1 1 d . . . . .
C7 C 0.0958(4) 0.4216(3) 0.7594(2) 0.0160(6) Uani 1 1 d . . . . .
C8 C -0.0479(4) 0.2054(3) 0.7107(2) 0.0189(6) Uani 1 1 d . . . . .
H8A H 0.033452 0.200177 0.637065 0.023 Uiso 1 1 calc R U . . .
H8B H -0.157371 0.261778 0.690171 0.023 Uiso 1 1 calc R U . . .
C9 C -0.0931(4) 0.0476(3) 0.7692(3) 0.0231(7) Uani 1 1 d . . . . .
H9A H -0.152170 -0.007937 0.714678 0.035 Uiso 1 1 calc R U . . .
H9B H -0.173104 0.054711 0.842034 0.035 Uiso 1 1 calc R U . . .
H9C H 0.016505 -0.006670 0.788890 0.035 Uiso 1 1 calc R U . . .
C10 C 0.1586(4) 0.2696(3) 1.0147(2) 0.0172(6) Uani 1 1 d . . . . .
H10A H 0.198781 0.255113 1.094359 0.026 Uiso 1 1 calc R U . . .
H10B H 0.216077 0.193144 0.966788 0.026 Uiso 1 1 calc R U . . .
H10C H 0.028935 0.258267 1.020827 0.026 Uiso 1 1 calc R U . . .
C11 C 0.3804(4) 0.8764(3) 0.8843(2) 0.0153(6) Uani 1 1 d . . . . .
C12 C 0.3901(4) 0.6531(3) 0.6975(2) 0.0145(6) Uani 1 1 d . . . . .
C13 C 0.3788(4) 0.7451(3) 0.5877(2) 0.0147(6) Uani 1 1 d . . . . .
C14 C 0.5269(4) 0.7258(3) 0.5102(2) 0.0165(6) Uani 1 1 d . . . . .

loop_
_atom_site_aniso_label
_atom_site_aniso_U_11
_atom_site_aniso_U_22
_atom_site_aniso_U_33
_atom_site_aniso_U_23
_atom_site_aniso_U_13
_atom_site_aniso_U_12
Cl1 0.0243(4) 0.0240(5) 0.0154(3) -0.0003(3) -0.0021(3) 0.0057(3)
Cl2 0.0257(4) 0.0250(5) 0.0099(3) 0.0014(3) 0.0027(3) -0.0036(3)
S1 0.0182(4) 0.0241(5) 0.0128(3) -0.0009(3) 0.0027(3) 0.0009(3)
O1 0.0187(10) 0.0135(11) 0.0130(9) -0.0016(7) -0.0003(8) -0.0015(8)
O2 0.0279(12) 0.0244(14) 0.0158(10) 0.0003(8) -0.0059(9) -0.0048(10)
O3 0.0208(10) 0.0190(12) 0.0142(9) -0.0037(8) -0.0001(8) -0.0080(9)
N1 0.0167(12) 0.0183(15) 0.0134(11) 0.0000(9) 0.0017(9) -0.0004(10)
N2 0.0211(13) 0.0153(15) 0.0111(11) -0.0019(9) -0.0006(9) -0.0017(11)
N3 0.0280(14) 0.0146(15) 0.0147(11) 0.0001(9) -0.0001(10) -0.0039(11)
C2 0.0132(13) 0.0129(16) 0.0141(12) -0.0045(10) 0.0038(10) -0.0004(11)
C3 0.0154(13) 0.0148(16) 0.0105(12) -0.0022(10) 0.0018(10) -0.0006(11)
C4 0.0143(13) 0.0139(16) 0.0106(12) -0.0005(10) 0.0010(10) -0.0006(11)
C5 0.0129(13) 0.0146(16) 0.0114(12) -0.0031(10) 0.0020(10) -0.0017(11)
C6 0.0127(13) 0.0160(16) 0.0120(12) -0.0046(10) 0.0024(10) -0.0025(11)
C7 0.0146(13) 0.0203(17) 0.0129(12) -0.0040(11) 0.0017(11) -0.0018(12)
C8 0.0205(15) 0.0227(18) 0.0148(13) -0.0072(11) -0.0013(11) -0.0056(13)
C9 0.0239(16) 0.0200(19) 0.0262(15) -0.0100(13) 0.0024(13) -0.0027(13)
C10 0.0192(14) 0.0154(17) 0.0160(13) 0.0005(11) 0.0017(11) -0.0030(12)
C11 0.0176(14) 0.0198(17) 0.0092(12) -0.0036(10) -0.0032(10) 0.0012(12)
C12 0.0163(14) 0.0166(17) 0.0104(12) -0.0026(10) 0.0006(10) -0.0019(12)
C13 0.0154(13) 0.0145(16) 0.0147(13) -0.0025(10) -0.0022(11) -0.0009(12)
C14 0.0222(15) 0.0168(17) 0.0103(12) -0.0015(10) -0.0014(11) -0.0014(12)

loop_
_atom_type_symbol
_atom_type_description
_atom_type_scat_dispersion_real
_atom_type_scat_dispersion_imag
_atom_type_scat_source
C C 0.0033 0.0016 'International Tables Vol C Tables 4.2.6.8 and 6.1.1.4'
H H 0.0000 0.0000 'International Tables Vol C Tables 4.2.6.8 and 6.1.1.4'
N N 0.0061 0.0033 'International Tables Vol C Tables 4.2.6.8 and 6.1.1.4'
O O 0.0106 0.0060 'International Tables Vol C Tables 4.2.6.8 and 6.1.1.4'
S S 0.1246 0.1234 'International Tables Vol C Tables 4.2.6.8 and 6.1.1.4'
Cl Cl 0.1484 0.1585 'International Tables Vol C Tables 4.2.6.8 and 6.1.1.4'

loop_
_geom_angle_atom_site_label_1
_geom_angle_atom_site_label_2
_geom_angle_atom_site_label_3
_geom_angle
_geom_angle_site_symmetry_1
_geom_angle_site_symmetry_3
_geom_angle_publ_flag
N1 S1 C14 94.03(12) . . ?
C2 O1 C6 120.8(2) . . ?
C7 O3 C8 115.6(2) . . ?
C12 N1 S1 111.02(19) . . ?
C2 N2 H2A 122(2) . . ?
C2 N2 H2B 117(2) . . ?
H2A N2 H2B 121(3) . . ?
N2 C2 C3 128.2(3) . . ?
N2 C2 O1 110.0(2) . . ?
C3 C2 O1 121.8(2) . . ?
C2 C3 C11 118.0(2) . . ?
C2 C3 C4 122.1(3) . . ?
C11 C3 C4 119.7(2) . . ?
C5 C4 C3 110.1(2) . . ?
C5 C4 C12 112.2(2) . . ?
C3 C4 C12 110.7(2) . . ?
C5 C4 H4A 107.9 . . ?
C3 C4 H4A 107.9 . . ?
C12 C4 H4A 107.9 . . ?
C6 C5 C7 124.1(3) . . ?
C6 C5 C4 123.1(2) . . ?
C7 C5 C4 112.8(2) . . ?
C5 C6 O1 121.6(3) . . ?
C5 C6 C10 130.8(2) . . ?
O1 C6 C10 107.6(2) . . ?
O2 C7 O3 123.5(3) . . ?
O2 C7 C5 122.6(3) . . ?
O3 C7 C5 113.9(2) . . ?
O3 C8 C9 106.2(2) . . ?
O3 C8 H8A 110.5 . . ?
C9 C8 H8A 110.5 . . ?
O3 C8 H8B 110.5 . . ?
C9 C8 H8B 110.5 . . ?
H8A C8 H8B 108.7 . . ?
C8 C9 H9A 109.5 . . ?
C8 C9 H9B 109.5 . . ?
H9A C9 H9B 109.5 . . ?
C8 C9 H9C 109.5 . . ?
H9A C9 H9C 109.5 . . ?
H9B C9 H9C 109.5 . . ?
C6 C10 H10A 109.5 . . ?
C6 C10 H10B 109.5 . . ?
H10A C10 H10B 109.5 . . ?
C6 C10 H10C 109.5 . . ?
H10A C10 H10C 109.5 . . ?
H10B C10 H10C 109.5 . . ?
N3 C11 C3 179.3(3) . . ?
N1 C12 C13 114.7(2) . . ?
N1 C12 C4 121.0(2) . . ?
C13 C12 C4 124.3(2) . . ?
C14 C13 C12 110.9(2) . . ?
C14 C13 Cl1 124.1(2) . . ?
C12 C13 Cl1 125.0(2) . . ?
C13 C14 Cl2 126.0(2) . . ?
C13 C14 S1 109.4(2) . . ?
Cl2 C14 S1 124.54(16) . . ?

loop_
_geom_bond_atom_site_label_1
_geom_bond_atom_site_label_2
_geom_bond_distance
_geom_bond_site_symmetry_2
_geom_bond_publ_flag
Cl1 C13 1.713(3) . ?
Cl2 C14 1.703(3) . ?
S1 N1 1.659(2) . ?
S1 C14 1.704(3) . ?
O1 C2 1.360(3) . ?
O1 C6 1.382(3) . ?
O2 C7 1.206(3) . ?
O3 C7 1.342(3) . ?
O3 C8 1.452(3) . ?
N1 C12 1.313(3) . ?
N2 C2 1.336(3) . ?
N2 H2A 0.84(3) . ?
N2 H2B 0.89(3) . ?
N3 C11 1.154(4) . ?
C2 C3 1.358(4) . ?
C3 C11 1.412(4) . ?
C3 C4 1.521(4) . ?
C4 C5 1.511(4) . ?
C4 C12 1.524(3) . ?
C4 H4A 1.0000 . ?
C5 C6 1.337(3) . ?
C5 C7 1.479(4) . ?
C6 C10 1.487(4) . ?
C8 C9 1.507(4) . ?
C8 H8A 0.9900 . ?
C8 H8B 0.9900 . ?
C9 H9A 0.9800 . ?
C9 H9B 0.9800 . ?
C9 H9C 0.9800 . ?
C10 H10A 0.9800 . ?
C10 H10B 0.9800 . ?
C10 H10C 0.9800 . ?
C12 C13 1.423(4) . ?
C13 C14 1.368(4) . ?

loop_
_geom_hbond_atom_site_label_D
_geom_hbond_atom_site_label_H
_geom_hbond_atom_site_label_A
_geom_hbond_distance_DH
_geom_hbond_distance_HA
_geom_hbond_distance_DA
_geom_hbond_angle_DHA
_geom_hbond_site_symmetry_A
_geom_hbond_publ_flag
N2 H2A N3 0.84(3) 2.22(3) 3.056(4) 169(3) 2_677 yes
N2 H2B N1 0.89(3) 2.19(3) 3.069(3) 170(3) 2_667 yes
C4 H4A Cl1 1.00 2.74 3.269(3) 113.6 . yes
C10 H10B N3 0.98 2.57 3.532(4) 166.5 1_545 yes

loop_
_geom_torsion_atom_site_label_1
_geom_torsion_atom_site_label_2
_geom_torsion_atom_site_label_3
_geom_torsion_atom_site_label_4
_geom_torsion
_geom_torsion_site_symmetry_1
_geom_torsion_site_symmetry_2
_geom_torsion_site_symmetry_3
_geom_torsion_site_symmetry_4
_geom_torsion_publ_flag
C14 S1 N1 C12 -0.5(2) . . . . ?
C6 O1 C2 N2 177.2(2) . . . . ?
C6 O1 C2 C3 -1.5(4) . . . . ?
N2 C2 C3 C11 1.6(4) . . . . ?
O1 C2 C3 C11 -180.0(2) . . . . ?
N2 C2 C3 C4 178.1(3) . . . . ?
O1 C2 C3 C4 -3.5(4) . . . . ?
C2 C3 C4 C5 6.7(4) . . . . ?
C11 C3 C4 C5 -176.8(2) . . . . ?
C2 C3 C4 C12 -117.9(3) . . . . ?
C11 C3 C4 C12 58.6(3) . . . . ?
C3 C4 C5 C6 -6.0(4) . . . . ?
C12 C4 C5 C6 117.8(3) . . . . ?
C3 C4 C5 C7 173.4(2) . . . . ?
C12 C4 C5 C7 -62.8(3) . . . . ?
C7 C5 C6 O1 -177.5(2) . . . . ?
C4 C5 C6 O1 1.9(4) . . . . ?
C7 C5 C6 C10 2.6(5) . . . . ?
C4 C5 C6 C10 -178.1(3) . . . . ?
C2 O1 C6 C5 2.4(4) . . . . ?
C2 O1 C6 C10 -177.7(2) . . . . ?
C8 O3 C7 O2 1.4(4) . . . . ?
C8 O3 C7 C5 -178.8(2) . . . . ?
C6 C5 C7 O2 179.0(3) . . . . ?
C4 C5 C7 O2 -0.4(4) . . . . ?
C6 C5 C7 O3 -0.8(4) . . . . ?
C4 C5 C7 O3 179.8(2) . . . . ?
C7 O3 C8 C9 177.5(2) . . . . ?
S1 N1 C12 C13 0.5(3) . . . . ?
S1 N1 C12 C4 -177.8(2) . . . . ?
C5 C4 C12 N1 -55.3(3) . . . . ?
C3 C4 C12 N1 68.1(3) . . . . ?
C5 C4 C12 C13 126.5(3) . . . . ?
C3 C4 C12 C13 -110.1(3) . . . . ?
N1 C12 C13 C14 -0.3(4) . . . . ?
C4 C12 C13 C14 178.0(3) . . . . ?
N1 C12 C13 Cl1 179.3(2) . . . . ?
C4 C12 C13 Cl1 -2.4(4) . . . . ?
C12 C13 C14 Cl2 178.0(2) . . . . ?
Cl1 C13 C14 Cl2 -1.6(4) . . . . ?
C12 C13 C14 S1 0.0(3) . . . . ?
Cl1 C13 C14 S1 -179.65(17) . . . . ?
N1 S1 C14 C13 0.3(2) . . . . ?
N1 S1 C14 Cl2 -177.75(19) . . . . ?
